data_7130760
loop_
_publ_author_name
'Kim, Dooyoung'
'Gray, Thomas G.'
'Teets, Thomas S.'

_publ_section_title
;
 Heteroleptic copper(i) charge-transfer chromophores with panchromatic
 absorption
;
_journal_name_full 'Chemical Communications'
_journal_paper_doi 10.1039/D2CC03873K
_journal_year 2022
_chemical_formula_sum 'C35 H29 Cu N4'
_chemical_formula_weight 569.16
_space_group_crystal_system triclinic
_space_group_IT_number 2
_space_group_name_Hall '-P 1'
_space_group_name_H-M_alt 'P -1'
_atom_sites_solution_hydrogens geom
_audit_creation_method SHELXL-2018/3
_audit_update_record
;
2022-06-15 deposited with the CCDC.	2022-09-14 downloaded from the CCDC.
;
_cell_angle_alpha 102.097(5)
_cell_angle_beta 99.622(5)
_cell_angle_gamma 92.954(5)
_cell_formula_units_Z 4
_cell_length_a 12.103(5)
_cell_length_b 12.437(5)
_cell_length_c 19.039(8)
_cell_measurement_reflns_used 6664
_cell_measurement_temperature 123(2)
_cell_measurement_theta_max 26.53
_cell_measurement_theta_min 2.21
_cell_volume 2752(2)
_computing_cell_refinement 'Bruker SAINT'
_computing_data_collection 'Bruker APEX2'
_computing_data_reduction 'Bruker SAINT'
_computing_molecular_graphics 'Bruker SHELXTL'
_computing_publication_material 'Bruker SHELXTL'
_computing_structure_refinement 'SHELXL-2018/3 (Sheldrick, 2018)'
_computing_structure_solution 'SHELXT 2018/2 (Sheldrick, 2018)'
_diffrn_ambient_temperature 123(2)
_diffrn_measured_fraction_theta_full 0.999
_diffrn_measured_fraction_theta_max 0.997
_diffrn_measurement_device_type 'Bruker APEX-II CCD'
_diffrn_measurement_method '\f and \w scans'
_diffrn_radiation_type MoK\a
_diffrn_radiation_wavelength 0.71073
_diffrn_reflns_av_R_equivalents 0.0485
_diffrn_reflns_av_unetI/netI 0.0573
_diffrn_reflns_Laue_measured_fraction_full 0.999
_diffrn_reflns_Laue_measured_fraction_max 0.997
_diffrn_reflns_limit_h_max 15
_diffrn_reflns_limit_h_min -15
_diffrn_reflns_limit_k_max 16
_diffrn_reflns_limit_k_min -16
_diffrn_reflns_limit_l_max 24
_diffrn_reflns_limit_l_min -24
_diffrn_reflns_number 38905
_diffrn_reflns_point_group_measured_fraction_full 0.999
_diffrn_reflns_point_group_measured_fraction_max 0.997
_diffrn_reflns_theta_full 25.242
_diffrn_reflns_theta_max 27.484
_diffrn_reflns_theta_min 1.112
_exptl_absorpt_coefficient_mu 0.826
_exptl_absorpt_correction_T_max 0.7456
_exptl_absorpt_correction_T_min 0.6880
_exptl_absorpt_correction_type multi-scan
_exptl_absorpt_process_details sadabs
_exptl_crystal_colour black
_exptl_crystal_density_diffrn 1.374
_exptl_crystal_description Blocks
_exptl_crystal_F_000 1184
_exptl_crystal_size_max 0.280
_exptl_crystal_size_mid 0.150
_exptl_crystal_size_min 0.020
_refine_diff_density_max 0.337
_refine_diff_density_min -0.617
_refine_diff_density_rms 0.066
_refine_ls_extinction_method none
_refine_ls_goodness_of_fit_ref 1.034
_refine_ls_hydrogen_treatment constr
_refine_ls_matrix_type full
_refine_ls_number_parameters 725
_refine_ls_number_reflns 12587
_refine_ls_number_restraints 0
_refine_ls_restrained_S_all 1.034
_refine_ls_R_factor_all 0.0702
_refine_ls_R_factor_gt 0.0416
_refine_ls_shift/su_max 0.001
_refine_ls_shift/su_mean 0.000
_refine_ls_structure_factor_coef Fsqd
_refine_ls_weighting_details 'w=1/[\s^2^(Fo^2^)+(0.0471P)^2^+0.3218P] where P=(Fo^2^+2Fc^2^)/3'
_refine_ls_weighting_scheme calc
_refine_ls_wR_factor_gt 0.0969
_refine_ls_wR_factor_ref 0.1100
_reflns_Friedel_coverage 0.000
_reflns_number_gt 8744
_reflns_number_total 12587
_reflns_threshold_expression 'I > 2\s(I)'
_cod_data_source_file d2cc03873k6.cif
_cod_data_source_block 4
_cod_original_cell_volume 2751(2)
_cod_database_code 7130760
_shelx_shelxl_version_number 2018/3
_shelx_space_group_comment
; 
The symmetry employed for this shelxl refinement is uniquely defined 
by the following loop, which should always be used as a source of 
symmetry information in preference to the above space-group names. 
They are only intended as comments. 
;
_shelx_estimated_absorpt_t_min 0.802
_shelx_estimated_absorpt_t_max 0.984

loop_
_space_group_symop_operation_xyz
'x, y, z'
'-x, -y, -z'

loop_
_atom_site_label
_atom_site_type_symbol
_atom_site_fract_x
_atom_site_fract_y
_atom_site_fract_z
_atom_site_U_iso_or_equiv
_atom_site_adp_type
_atom_site_occupancy
_atom_site_site_symmetry_order
_atom_site_calc_flag
_atom_site_refinement_flags_posn
_atom_site_refinement_flags_adp
_atom_site_refinement_flags_occupancy
_atom_site_disorder_assembly
_atom_site_disorder_group
Cu1 Cu 0.75112(2) 0.94514(2) 0.31932(2) 0.02287(9) Uani 1 1 d . . . . .
N1 N 0.64357(14) 0.91333(15) 0.22252(10) 0.0188(4) Uani 1 1 d . . . . .
N2 N 0.60004(14) 0.91189(15) 0.35250(10) 0.0183(4) Uani 1 1 d . . . . .
N3 N 0.82755(14) 1.09398(15) 0.33679(10) 0.0213(4) Uani 1 1 d . . . . .
N4 N 0.88062(14) 0.87287(16) 0.35565(10) 0.0203(4) Uani 1 1 d . . . . .
C1 C 0.9876(2) 1.2360(2) 0.38259(15) 0.0348(6) Uani 1 1 d . . . . .
H1A H 0.995246 1.253412 0.335657 0.052 Uiso 1 1 calc R U . . .
H1B H 1.062065 1.242595 0.413471 0.052 Uiso 1 1 calc R U . . .
H1C H 0.940117 1.287663 0.406996 0.052 Uiso 1 1 calc R U . . .
C2 C 0.93386(18) 1.1191(2) 0.36965(12) 0.0230(5) Uani 1 1 d . . . . .
C3 C 1.00186(17) 1.0423(2) 0.39546(12) 0.0248(5) Uani 1 1 d . . . . .
H3 H 1.074543 1.071946 0.421781 0.030 Uiso 1 1 calc R U . . .
C4 C 0.97860(17) 0.9288(2) 0.38823(12) 0.0214(5) Uani 1 1 d . . . . .
C5 C 1.07320(18) 0.8681(2) 0.41988(13) 0.0291(6) Uani 1 1 d . . . . .
H5A H 1.055917 0.847339 0.464004 0.044 Uiso 1 1 calc R U . . .
H5B H 1.143596 0.916204 0.432300 0.044 Uiso 1 1 calc R U . . .
H5C H 1.081314 0.801469 0.383807 0.044 Uiso 1 1 calc R U . . .
C10 C 0.67218(18) 0.91881(18) 0.15638(12) 0.0214(5) Uani 1 1 d . . . . .
C11 C 0.78678(19) 0.9232(2) 0.15099(13) 0.0275(5) Uani 1 1 d . . . . .
H11 H 0.842442 0.925587 0.193002 0.033 Uiso 1 1 calc R U . . .
C12 C 0.8182(2) 0.9241(2) 0.08526(14) 0.0322(6) Uani 1 1 d . . . . .
H12 H 0.895702 0.927177 0.081907 0.039 Uiso 1 1 calc R U . . .
C13 C 0.7366(2) 0.9206(2) 0.02274(14) 0.0344(6) Uani 1 1 d . . . . .
H13 H 0.759182 0.920702 -0.022705 0.041 Uiso 1 1 calc R U . . .
C14 C 0.6254(2) 0.9170(2) 0.02705(13) 0.0304(6) Uani 1 1 d . . . . .
H14 H 0.570946 0.915324 -0.015467 0.036 Uiso 1 1 calc R U . . .
C15 C 0.58978(19) 0.91582(19) 0.09381(12) 0.0250(5) Uani 1 1 d . . . . .
C16 C 0.47599(19) 0.90727(19) 0.10125(13) 0.0270(6) Uani 1 1 d . . . . .
H16 H 0.418420 0.905702 0.060373 0.032 Uiso 1 1 calc R U . . .
C17 C 0.44835(18) 0.9013(2) 0.16651(13) 0.0254(5) Uani 1 1 d . . . . .
H17 H 0.371649 0.895476 0.171608 0.031 Uiso 1 1 calc R U . . .
C18 C 0.53478(17) 0.90379(18) 0.22691(12) 0.0202(5) Uani 1 1 d . . . . .
C20 C 0.58419(17) 0.89682(18) 0.41981(12) 0.0196(5) Uani 1 1 d . . . . .
C21 C 0.67720(18) 0.91643(19) 0.47729(12) 0.0218(5) Uani 1 1 d . . . . .
H21 H 0.748734 0.941693 0.469652 0.026 Uiso 1 1 calc R U . . .
C22 C 0.66474(19) 0.8991(2) 0.54431(13) 0.0257(5) Uani 1 1 d . . . . .
H22 H 0.728309 0.911445 0.582696 0.031 Uiso 1 1 calc R U . . .
C23 C 0.55958(19) 0.8635(2) 0.55725(13) 0.0278(6) Uani 1 1 d . . . . .
H23 H 0.552573 0.851010 0.603930 0.033 Uiso 1 1 calc R U . . .
C24 C 0.46745(19) 0.84669(19) 0.50281(13) 0.0258(5) Uani 1 1 d . . . . .
H24 H 0.396002 0.824223 0.511992 0.031 Uiso 1 1 calc R U . . .
C25 C 0.47789(18) 0.86257(19) 0.43296(12) 0.0213(5) Uani 1 1 d . . . . .
C26 C 0.38572(18) 0.84550(19) 0.37452(13) 0.0243(5) Uani 1 1 d . . . . .
H26 H 0.312546 0.824206 0.381540 0.029 Uiso 1 1 calc R U . . .
C27 C 0.40233(18) 0.85974(19) 0.30817(13) 0.0244(5) Uani 1 1 d . . . . .
H27 H 0.340867 0.847515 0.268365 0.029 Uiso 1 1 calc R U . . .
C28 C 0.51112(17) 0.89275(18) 0.29839(12) 0.0192(5) Uani 1 1 d . . . . .
C31 C 0.76685(18) 1.17269(19) 0.30624(12) 0.0223(5) Uani 1 1 d . . . . .
C32 C 0.7848(2) 1.1966(2) 0.24071(14) 0.0368(6) Uani 1 1 d . . . . .
H32 H 0.842666 1.164339 0.217564 0.044 Uiso 1 1 calc R U . . .
C33 C 0.7181(3) 1.2677(2) 0.20912(15) 0.0465(8) Uani 1 1 d . . . . .
H33 H 0.730507 1.283284 0.164156 0.056 Uiso 1 1 calc R U . . .
C34 C 0.6348(2) 1.3156(2) 0.24167(15) 0.0415(7) Uani 1 1 d . . . . .
H34 H 0.590303 1.364852 0.219948 0.050 Uiso 1 1 calc R U . . .
C35 C 0.6165(2) 1.2915(2) 0.30615(15) 0.0362(7) Uani 1 1 d . . . . .
H35 H 0.558748 1.324226 0.329107 0.043 Uiso 1 1 calc R U . . .
C36 C 0.68149(19) 1.2201(2) 0.33800(14) 0.0298(6) Uani 1 1 d . . . . .
H36 H 0.667127 1.203472 0.382297 0.036 Uiso 1 1 calc R U . . .
C41 C 0.86717(16) 0.7568(2) 0.34953(13) 0.0220(5) Uani 1 1 d . . . . .
C42 C 0.83533(19) 0.7136(2) 0.40541(14) 0.0297(6) Uani 1 1 d . . . . .
H42 H 0.825280 0.762093 0.449147 0.036 Uiso 1 1 calc R U . . .
C43 C 0.81804(19) 0.6005(2) 0.39813(16) 0.0381(7) Uani 1 1 d . . . . .
H43 H 0.795975 0.572169 0.436787 0.046 Uiso 1 1 calc R U . . .
C44 C 0.8326(2) 0.5289(2) 0.33520(17) 0.0392(7) Uani 1 1 d . . . . .
H44 H 0.821446 0.451358 0.330468 0.047 Uiso 1 1 calc R U . . .
C45 C 0.86367(19) 0.5712(2) 0.27909(15) 0.0366(7) Uani 1 1 d . . . . .
H45 H 0.873770 0.522386 0.235497 0.044 Uiso 1 1 calc R U . . .
C46 C 0.88017(17) 0.6842(2) 0.28593(13) 0.0261(5) Uani 1 1 d . . . . .
H46 H 0.900591 0.712261 0.246715 0.031 Uiso 1 1 calc R U . . .
Cu1A Cu 0.22669(2) 0.55834(2) 0.18232(2) 0.02252(9) Uani 1 1 d . . . . .
N1A N 0.32273(14) 0.58220(15) 0.28405(10) 0.0198(4) Uani 1 1 d . . . . .
N2A N 0.38577(14) 0.58966(15) 0.16010(10) 0.0192(4) Uani 1 1 d . . . . .
N3A N 0.09720(14) 0.62806(15) 0.14225(10) 0.0192(4) Uani 1 1 d . . . . .
N4A N 0.15438(14) 0.40668(15) 0.15975(10) 0.0199(4) Uani 1 1 d . . . . .
C1A C -0.09552(17) 0.62697(19) 0.07467(13) 0.0251(5) Uani 1 1 d . . . . .
H1A1 H -0.099496 0.698720 0.106928 0.038 Uiso 1 1 calc R U . . .
H1A2 H -0.166447 0.581251 0.068228 0.038 Uiso 1 1 calc R U . . .
H1A3 H -0.082740 0.637955 0.027070 0.038 Uiso 1 1 calc R U . . .
C2A C 0.00049(17) 0.56974(19) 0.10834(12) 0.0196(5) Uani 1 1 d . . . . .
C3A C -0.02094(17) 0.45641(19) 0.10233(12) 0.0208(5) Uani 1 1 d . . . . .
H3A H -0.094164 0.426141 0.077387 0.025 Uiso 1 1 calc R U . . .
C4A C 0.04852(17) 0.38025(19) 0.12729(12) 0.0197(5) Uani 1 1 d . . . . .
C5A C -0.00182(19) 0.2625(2) 0.11408(14) 0.0295(6) Uani 1 1 d . . . . .
H5A1 H 0.040760 0.213635 0.083386 0.044 Uiso 1 1 calc R U . . .
H5A2 H -0.080406 0.256676 0.089362 0.044 Uiso 1 1 calc R U . . .
H5A3 H 0.001535 0.240758 0.160935 0.044 Uiso 1 1 calc R U . . .
C10A C 0.28419(18) 0.57747(18) 0.34717(12) 0.0211(5) Uani 1 1 d . . . . .
C11A C 0.16698(18) 0.5774(2) 0.34653(13) 0.0254(5) Uani 1 1 d . . . . .
H11A H 0.116600 0.574575 0.302065 0.030 Uiso 1 1 calc R U . . .
C12A C 0.1263(2) 0.5812(2) 0.40937(14) 0.0312(6) Uani 1 1 d . . . . .
H12A H 0.047573 0.581499 0.408478 0.037 Uiso 1 1 calc R U . . .
C13A C 0.1995(2) 0.5848(2) 0.47557(14) 0.0333(6) Uani 1 1 d . . . . .
H13A H 0.170144 0.589112 0.519253 0.040 Uiso 1 1 calc R U . . .
C14A C 0.3121(2) 0.5821(2) 0.47739(14) 0.0326(6) Uani 1 1 d . . . . .
H14A H 0.360820 0.582962 0.522205 0.039 Uiso 1 1 calc R U . . .
C15A C 0.35709(19) 0.57794(19) 0.41349(13) 0.0249(5) Uani 1 1 d . . . . .
C16A C 0.47357(19) 0.5784(2) 0.41181(13) 0.0300(6) Uani 1 1 d . . . . .
H16A H 0.525541 0.576368 0.454728 0.036 Uiso 1 1 calc R U . . .
C17A C 0.51098(18) 0.5818(2) 0.34911(13) 0.0274(6) Uani 1 1 d . . . . .
H17A H 0.589072 0.581415 0.347740 0.033 Uiso 1 1 calc R U . . .
C18A C 0.43297(17) 0.58590(19) 0.28546(12) 0.0215(5) Uani 1 1 d . . . . .
C20A C 0.41308(17) 0.60680(18) 0.09568(12) 0.0199(5) Uani 1 1 d . . . . .
C21A C 0.32585(18) 0.59793(19) 0.03502(13) 0.0233(5) Uani 1 1 d . . . . .
H21A H 0.250201 0.580001 0.038948 0.028 Uiso 1 1 calc R U . . .
C22A C 0.35042(19) 0.6152(2) -0.02937(13) 0.0277(6) Uani 1 1 d . . . . .
H22A H 0.291175 0.610019 -0.069864 0.033 Uiso 1 1 calc R U . . .
C23A C 0.46203(19) 0.6405(2) -0.03685(14) 0.0280(6) Uani 1 1 d . . . . .
H23A H 0.477659 0.651734 -0.082177 0.034 Uiso 1 1 calc R U . . .
C24A C 0.54754(19) 0.64881(19) 0.02102(13) 0.0264(5) Uani 1 1 d . . . . .
H24A H 0.622774 0.665594 0.015738 0.032 Uiso 1 1 calc R U . . .
C25A C 0.52546(18) 0.63276(19) 0.08863(13) 0.0227(5) Uani 1 1 d . . . . .
C26A C 0.60985(18) 0.64111(19) 0.15052(13) 0.0260(5) Uani 1 1 d . . . . .
H26A H 0.686252 0.658085 0.147832 0.031 Uiso 1 1 calc R U . . .
C27A C 0.58258(17) 0.62506(19) 0.21391(13) 0.0244(5) Uani 1 1 d . . . . .
H27A H 0.639569 0.631113 0.255783 0.029 Uiso 1 1 calc R U . . .
C28A C 0.46855(17) 0.59917(18) 0.21743(12) 0.0205(5) Uani 1 1 d . . . . .
C31A C 0.10892(16) 0.74325(19) 0.14469(12) 0.0211(5) Uani 1 1 d . . . . .
C32A C 0.11122(18) 0.8194(2) 0.20964(13) 0.0270(6) Uani 1 1 d . . . . .
H32A H 0.104600 0.794298 0.252699 0.032 Uiso 1 1 calc R U . . .
C33A C 0.1231(2) 0.9321(2) 0.21249(15) 0.0355(6) Uani 1 1 d . . . . .
H33A H 0.123557 0.983351 0.257241 0.043 Uiso 1 1 calc R U . . .
C34A C 0.13425(19) 0.9699(2) 0.15078(15) 0.0345(6) Uani 1 1 d . . . . .
H34A H 0.142045 1.046919 0.152682 0.041 Uiso 1 1 calc R U . . .
C35A C 0.13397(19) 0.8949(2) 0.08639(15) 0.0339(6) Uani 1 1 d . . . . .
H35A H 0.142377 0.920482 0.043752 0.041 Uiso 1 1 calc R U . . .
C36A C 0.12149(18) 0.7821(2) 0.08310(13) 0.0272(5) Uani 1 1 d . . . . .
H36A H 0.121593 0.731199 0.038275 0.033 Uiso 1 1 calc R U . . .
C41A C 0.21715(17) 0.32675(18) 0.18729(12) 0.0201(5) Uani 1 1 d . . . . .
C42A C 0.29848(18) 0.2780(2) 0.15114(13) 0.0261(5) Uani 1 1 d . . . . .
H42A H 0.310268 0.296921 0.106967 0.031 Uiso 1 1 calc R U . . .
C43A C 0.36280(19) 0.2020(2) 0.17875(14) 0.0309(6) Uani 1 1 d . . . . .
H43A H 0.417303 0.168219 0.153000 0.037 Uiso 1 1 calc R U . . .
C44A C 0.3479(2) 0.1754(2) 0.24339(14) 0.0305(6) Uani 1 1 d . . . . .
H44A H 0.391434 0.122843 0.262134 0.037 Uiso 1 1 calc R U . . .
C45A C 0.2695(2) 0.2253(2) 0.28061(13) 0.0318(6) Uani 1 1 d . . . . .
H45A H 0.259895 0.207879 0.325592 0.038 Uiso 1 1 calc R U . . .
C46A C 0.2041(2) 0.3011(2) 0.25316(13) 0.0277(5) Uani 1 1 d . . . . .
H46A H 0.150396 0.335300 0.279477 0.033 Uiso 1 1 calc R U . . .

loop_
_atom_site_aniso_label
_atom_site_aniso_U_11
_atom_site_aniso_U_22
_atom_site_aniso_U_33
_atom_site_aniso_U_23
_atom_site_aniso_U_13
_atom_site_aniso_U_12
Cu1 0.01538(14) 0.02476(18) 0.02882(17) 0.01175(13) -0.00142(11) -0.00117(11)
N1 0.0184(9) 0.0169(11) 0.0211(10) 0.0053(8) 0.0021(7) 0.0010(7)
N2 0.0158(8) 0.0188(11) 0.0203(10) 0.0055(8) 0.0021(7) 0.0018(7)
N3 0.0180(9) 0.0227(11) 0.0249(11) 0.0095(9) 0.0040(7) 0.0000(8)
N4 0.0171(9) 0.0219(11) 0.0218(10) 0.0063(8) 0.0022(7) 0.0009(7)
C1 0.0267(13) 0.0283(16) 0.0458(17) 0.0058(13) 0.0012(11) -0.0042(11)
C2 0.0206(11) 0.0251(14) 0.0229(12) 0.0033(10) 0.0061(9) -0.0014(9)
C3 0.0150(10) 0.0282(15) 0.0271(13) 0.0000(11) 0.0013(9) -0.0025(9)
C4 0.0162(10) 0.0278(14) 0.0201(12) 0.0041(10) 0.0036(9) 0.0037(9)
C5 0.0194(11) 0.0346(16) 0.0319(14) 0.0070(12) 0.0002(10) 0.0059(10)
C10 0.0264(12) 0.0162(13) 0.0218(12) 0.0048(10) 0.0041(9) 0.0012(9)
C11 0.0289(12) 0.0265(15) 0.0280(14) 0.0069(11) 0.0067(10) 0.0018(10)
C12 0.0336(13) 0.0311(16) 0.0347(15) 0.0091(12) 0.0128(11) -0.0010(11)
C13 0.0510(16) 0.0288(16) 0.0249(14) 0.0061(12) 0.0129(12) -0.0038(12)
C14 0.0435(15) 0.0251(15) 0.0218(13) 0.0079(11) 0.0013(11) -0.0006(11)
C15 0.0334(13) 0.0192(14) 0.0225(13) 0.0072(10) 0.0021(10) 0.0025(10)
C16 0.0296(12) 0.0246(14) 0.0233(13) 0.0054(11) -0.0055(10) 0.0029(10)
C17 0.0192(11) 0.0258(14) 0.0293(14) 0.0049(11) -0.0008(9) 0.0050(9)
C18 0.0203(11) 0.0182(13) 0.0203(12) 0.0033(10) -0.0004(9) 0.0025(9)
C20 0.0192(10) 0.0182(13) 0.0221(12) 0.0041(10) 0.0057(9) 0.0035(9)
C21 0.0184(10) 0.0240(14) 0.0237(12) 0.0065(10) 0.0040(9) 0.0030(9)
C22 0.0246(12) 0.0299(15) 0.0232(13) 0.0074(11) 0.0028(9) 0.0059(10)
C23 0.0347(13) 0.0290(15) 0.0235(13) 0.0093(11) 0.0108(10) 0.0047(11)
C24 0.0256(12) 0.0235(14) 0.0308(14) 0.0062(11) 0.0124(10) 0.0007(10)
C25 0.0215(11) 0.0187(13) 0.0240(13) 0.0028(10) 0.0074(9) 0.0016(9)
C26 0.0170(10) 0.0242(14) 0.0308(14) 0.0029(11) 0.0064(9) 0.0000(9)
C27 0.0171(10) 0.0252(14) 0.0280(13) 0.0020(11) 0.0008(9) 0.0017(9)
C28 0.0167(10) 0.0153(12) 0.0243(12) 0.0022(10) 0.0018(9) 0.0033(8)
C31 0.0227(11) 0.0197(13) 0.0231(12) 0.0062(10) 0.0002(9) -0.0056(9)
C32 0.0541(17) 0.0323(17) 0.0291(15) 0.0127(12) 0.0129(12) 0.0077(13)
C33 0.081(2) 0.0342(18) 0.0271(15) 0.0185(13) 0.0035(15) 0.0052(16)
C34 0.0472(17) 0.0264(17) 0.0443(18) 0.0117(13) -0.0148(13) 0.0019(13)
C35 0.0264(13) 0.0312(16) 0.0495(18) 0.0100(13) 0.0010(12) 0.0022(11)
C36 0.0282(12) 0.0311(16) 0.0327(14) 0.0133(12) 0.0053(10) 0.0009(11)
C41 0.0113(10) 0.0253(14) 0.0300(13) 0.0091(11) 0.0015(9) 0.0028(9)
C42 0.0264(12) 0.0330(16) 0.0378(15) 0.0181(12) 0.0126(11) 0.0127(11)
C43 0.0241(13) 0.0402(18) 0.060(2) 0.0292(15) 0.0122(12) 0.0092(11)
C44 0.0237(12) 0.0232(16) 0.067(2) 0.0141(15) -0.0054(13) 0.0007(11)
C45 0.0255(13) 0.0337(17) 0.0419(17) -0.0015(13) -0.0070(11) 0.0048(11)
C46 0.0175(11) 0.0287(15) 0.0287(14) 0.0041(11) -0.0020(9) 0.0005(10)
Cu1A 0.01461(14) 0.02271(18) 0.02979(17) 0.01016(13) -0.00193(11) -0.00089(11)
N1A 0.0176(9) 0.0191(11) 0.0224(10) 0.0060(8) 0.0016(7) 0.0018(7)
N2A 0.0164(9) 0.0168(11) 0.0239(10) 0.0041(8) 0.0025(7) 0.0013(7)
N3A 0.0172(9) 0.0198(11) 0.0201(10) 0.0054(8) 0.0013(7) 0.0020(7)
N4A 0.0165(9) 0.0214(11) 0.0228(10) 0.0076(8) 0.0028(7) 0.0008(7)
C1A 0.0175(11) 0.0263(14) 0.0307(14) 0.0076(11) 0.0003(9) 0.0033(9)
C2A 0.0156(10) 0.0276(14) 0.0167(11) 0.0064(10) 0.0034(8) 0.0034(9)
C3A 0.0156(10) 0.0240(14) 0.0216(12) 0.0050(10) 0.0012(8) -0.0028(9)
C4A 0.0198(10) 0.0210(13) 0.0183(12) 0.0054(10) 0.0039(9) -0.0024(9)
C5A 0.0253(12) 0.0255(15) 0.0366(15) 0.0121(12) -0.0024(10) -0.0046(10)
C10A 0.0231(11) 0.0155(13) 0.0245(13) 0.0037(10) 0.0037(9) 0.0035(9)
C11A 0.0222(11) 0.0268(14) 0.0283(13) 0.0095(11) 0.0035(10) 0.0026(10)
C12A 0.0288(13) 0.0332(16) 0.0379(15) 0.0157(12) 0.0120(11) 0.0082(11)
C13A 0.0396(14) 0.0361(17) 0.0322(15) 0.0159(12) 0.0153(11) 0.0132(12)
C14A 0.0377(14) 0.0364(17) 0.0276(14) 0.0139(12) 0.0060(11) 0.0117(12)
C15A 0.0268(12) 0.0214(14) 0.0270(13) 0.0082(11) 0.0017(10) 0.0057(10)
C16A 0.0242(12) 0.0351(16) 0.0296(14) 0.0096(12) -0.0028(10) 0.0092(10)
C17A 0.0184(11) 0.0327(16) 0.0297(14) 0.0072(11) -0.0014(10) 0.0065(10)
C18A 0.0183(10) 0.0169(13) 0.0271(13) 0.0028(10) -0.0003(9) 0.0028(9)
C20A 0.0202(11) 0.0146(12) 0.0256(13) 0.0048(10) 0.0057(9) 0.0008(9)
C21A 0.0175(10) 0.0246(14) 0.0283(13) 0.0076(11) 0.0037(9) 0.0013(9)
C22A 0.0258(12) 0.0288(15) 0.0297(14) 0.0097(11) 0.0042(10) 0.0018(10)
C23A 0.0317(13) 0.0253(15) 0.0302(14) 0.0096(11) 0.0104(10) 0.0021(10)
C24A 0.0227(11) 0.0229(14) 0.0360(15) 0.0072(11) 0.0115(10) 0.0000(10)
C25A 0.0197(11) 0.0173(13) 0.0312(14) 0.0037(10) 0.0067(9) 0.0014(9)
C26A 0.0149(10) 0.0241(14) 0.0382(15) 0.0042(11) 0.0067(10) 0.0003(9)
C27A 0.0149(10) 0.0254(14) 0.0295(13) 0.0021(11) 0.0005(9) 0.0000(9)
C28A 0.0166(10) 0.0165(13) 0.0273(13) 0.0034(10) 0.0022(9) 0.0034(9)
C31A 0.0121(10) 0.0225(14) 0.0286(13) 0.0080(11) 0.0004(9) 0.0021(9)
C32A 0.0216(11) 0.0284(15) 0.0285(14) 0.0056(11) -0.0013(10) 0.0003(10)
C33A 0.0313(13) 0.0262(16) 0.0402(16) -0.0027(12) -0.0053(11) 0.0025(11)
C34A 0.0284(13) 0.0201(15) 0.0517(18) 0.0102(13) -0.0041(12) -0.0004(10)
C35A 0.0292(13) 0.0311(16) 0.0457(17) 0.0203(13) 0.0047(11) 0.0015(11)
C36A 0.0270(12) 0.0274(15) 0.0283(14) 0.0071(11) 0.0065(10) 0.0026(10)
C41A 0.0196(10) 0.0167(13) 0.0231(12) 0.0062(10) 0.0000(9) -0.0009(9)
C42A 0.0258(12) 0.0279(15) 0.0248(13) 0.0070(11) 0.0039(10) 0.0017(10)
C43A 0.0262(12) 0.0287(15) 0.0345(15) 0.0025(12) 0.0015(10) 0.0051(10)
C44A 0.0328(13) 0.0226(14) 0.0317(14) 0.0065(11) -0.0078(11) 0.0048(10)
C45A 0.0454(15) 0.0271(16) 0.0240(13) 0.0120(11) 0.0011(11) 0.0043(12)
C46A 0.0338(13) 0.0254(15) 0.0256(13) 0.0075(11) 0.0067(10) 0.0051(10)

loop_
_atom_type_symbol
_atom_type_description
_atom_type_scat_dispersion_real
_atom_type_scat_dispersion_imag
_atom_type_scat_source
C C 0.0033 0.0016 'International Tables Vol C Tables 4.2.6.8 and 6.1.1.4'
H H 0.0000 0.0000 'International Tables Vol C Tables 4.2.6.8 and 6.1.1.4'
N N 0.0061 0.0033 'International Tables Vol C Tables 4.2.6.8 and 6.1.1.4'
Cu Cu 0.3201 1.2651 'International Tables Vol C Tables 4.2.6.8 and 6.1.1.4'

loop_
_geom_angle_atom_site_label_1
_geom_angle_atom_site_label_2
_geom_angle_atom_site_label_3
_geom_angle
_geom_angle_site_symmetry_1
_geom_angle_site_symmetry_3
_geom_angle_publ_flag
N4 Cu1 N3 97.38(8) . . ?
N4 Cu1 N1 132.23(8) . . ?
N3 Cu1 N1 109.22(7) . . ?
N4 Cu1 N2 117.72(8) . . ?
N3 Cu1 N2 123.65(7) . . ?
N1 Cu1 N2 79.30(8) . . ?
C18 N1 C10 118.57(18) . . ?
C18 N1 Cu1 115.14(14) . . ?
C10 N1 Cu1 125.40(14) . . ?
C28 N2 C20 118.00(18) . . ?
C28 N2 Cu1 113.61(15) . . ?
C20 N2 Cu1 128.02(14) . . ?
C2 N3 C31 120.26(19) . . ?
C2 N3 Cu1 122.75(16) . . ?
C31 N3 Cu1 116.73(14) . . ?
C4 N4 C41 119.55(18) . . ?
C4 N4 Cu1 122.20(16) . . ?
C41 N4 Cu1 118.19(13) . . ?
N3 C2 C3 123.2(2) . . ?
N3 C2 C1 120.2(2) . . ?
C3 C2 C1 116.51(19) . . ?
C4 C3 C2 129.7(2) . . ?
N4 C4 C3 124.3(2) . . ?
N4 C4 C5 119.3(2) . . ?
C3 C4 C5 116.48(19) . . ?
N1 C10 C11 118.4(2) . . ?
N1 C10 C15 121.8(2) . . ?
C11 C10 C15 119.7(2) . . ?
C12 C11 C10 120.1(2) . . ?
C11 C12 C13 120.5(2) . . ?
C14 C13 C12 120.2(2) . . ?
C13 C14 C15 120.9(2) . . ?
C16 C15 C14 123.7(2) . . ?
C16 C15 C10 117.7(2) . . ?
C14 C15 C10 118.6(2) . . ?
C17 C16 C15 120.2(2) . . ?
C16 C17 C18 119.3(2) . . ?
N1 C18 C17 122.4(2) . . ?
N1 C18 C28 115.25(18) . . ?
C17 C18 C28 122.3(2) . . ?
N2 C20 C21 118.61(19) . . ?
N2 C20 C25 122.30(19) . . ?
C21 C20 C25 119.1(2) . . ?
C22 C21 C20 120.0(2) . . ?
C21 C22 C23 121.1(2) . . ?
C24 C23 C22 120.0(2) . . ?
C23 C24 C25 120.2(2) . . ?
C24 C25 C26 122.6(2) . . ?
C24 C25 C20 119.6(2) . . ?
C26 C25 C20 117.8(2) . . ?
C27 C26 C25 119.5(2) . . ?
C26 C27 C28 119.9(2) . . ?
N2 C28 C27 122.5(2) . . ?
N2 C28 C18 115.36(19) . . ?
C27 C28 C18 122.10(19) . . ?
C36 C31 C32 118.5(2) . . ?
C36 C31 N3 120.1(2) . . ?
C32 C31 N3 121.1(2) . . ?
C33 C32 C31 119.9(3) . . ?
C34 C33 C32 121.1(3) . . ?
C33 C34 C35 119.1(2) . . ?
C34 C35 C36 120.6(3) . . ?
C31 C36 C35 120.8(2) . . ?
C42 C41 C46 118.5(2) . . ?
C42 C41 N4 120.8(2) . . ?
C46 C41 N4 120.6(2) . . ?
C43 C42 C41 120.7(3) . . ?
C44 C43 C42 120.5(3) . . ?
C43 C44 C45 119.2(3) . . ?
C44 C45 C46 120.5(3) . . ?
C45 C46 C41 120.6(2) . . ?
N3A Cu1A N4A 97.44(8) . . ?
N3A Cu1A N1A 133.08(7) . . ?
N4A Cu1A N1A 106.26(7) . . ?
N3A Cu1A N2A 121.88(8) . . ?
N4A Cu1A N2A 120.79(7) . . ?
N1A Cu1A N2A 78.98(7) . . ?
C18A N1A C10A 118.35(18) . . ?
C18A N1A Cu1A 114.79(15) . . ?
C10A N1A Cu1A 126.04(14) . . ?
C28A N2A C20A 118.24(18) . . ?
C28A N2A Cu1A 113.95(15) . . ?
C20A N2A Cu1A 127.72(14) . . ?
C2A N3A C31A 118.96(18) . . ?
C2A N3A Cu1A 121.91(16) . . ?
C31A N3A Cu1A 118.98(13) . . ?
C4A N4A C41A 119.72(19) . . ?
C4A N4A Cu1A 122.95(15) . . ?
C41A N4A Cu1A 116.96(14) . . ?
N3A C2A C3A 124.20(19) . . ?
N3A C2A C1A 119.9(2) . . ?
C3A C2A C1A 115.93(18) . . ?
C2A C3A C4A 130.22(19) . . ?
N4A C4A C3A 123.1(2) . . ?
N4A C4A C5A 119.7(2) . . ?
C3A C4A C5A 117.22(19) . . ?
N1A C10A C15A 122.6(2) . . ?
N1A C10A C11A 118.51(19) . . ?
C15A C10A C11A 118.8(2) . . ?
C12A C11A C10A 120.2(2) . . ?
C11A C12A C13A 120.7(2) . . ?
C14A C13A C12A 120.3(2) . . ?
C13A C14A C15A 120.5(2) . . ?
C14A C15A C10A 119.4(2) . . ?
C14A C15A C16A 123.6(2) . . ?
C10A C15A C16A 117.0(2) . . ?
C17A C16A C15A 120.1(2) . . ?
C16A C17A C18A 119.6(2) . . ?
N1A C18A C17A 122.3(2) . . ?
N1A C18A C28A 115.28(19) . . ?
C17A C18A C28A 122.4(2) . . ?
N2A C20A C21A 118.56(19) . . ?
N2A C20A C25A 122.14(19) . . ?
C21A C20A C25A 119.3(2) . . ?
C22A C21A C20A 119.8(2) . . ?
C21A C22A C23A 121.2(2) . . ?
C24A C23A C22A 119.9(2) . . ?
C23A C24A C25A 120.6(2) . . ?
C26A C25A C24A 123.3(2) . . ?
C26A C25A C20A 117.5(2) . . ?
C24A C25A C20A 119.2(2) . . ?
C27A C26A C25A 120.2(2) . . ?
C26A C27A C28A 119.6(2) . . ?
N2A C28A C27A 122.3(2) . . ?
N2A C28A C18A 115.43(19) . . ?
C27A C28A C18A 122.18(19) . . ?
C36A C31A C32A 118.4(2) . . ?
C36A C31A N3A 121.1(2) . . ?
C32A C31A N3A 120.4(2) . . ?
C31A C32A C33A 120.7(2) . . ?
C34A C33A C32A 120.4(3) . . ?
C35A C34A C33A 119.3(3) . . ?
C34A C35A C36A 120.6(3) . . ?
C31A C36A C35A 120.5(2) . . ?
C42A C41A C46A 118.7(2) . . ?
C42A C41A N4A 120.2(2) . . ?
C46A C41A N4A 120.9(2) . . ?
C41A C42A C43A 120.7(2) . . ?
C44A C43A C42A 120.2(2) . . ?
C45A C44A C43A 119.5(2) . . ?
C44A C45A C46A 120.7(2) . . ?
C41A C46A C45A 120.1(2) . . ?

loop_
_geom_bond_atom_site_label_1
_geom_bond_atom_site_label_2
_geom_bond_distance
_geom_bond_site_symmetry_2
_geom_bond_publ_flag
Cu1 N4 1.9457(18) . ?
Cu1 N3 1.964(2) . ?
Cu1 N1 2.0215(18) . ?
Cu1 N2 2.0811(19) . ?
N1 C18 1.334(3) . ?
N1 C10 1.375(3) . ?
N2 C28 1.333(3) . ?
N2 C20 1.376(3) . ?
N3 C2 1.324(3) . ?
N3 C31 1.416(3) . ?
N4 C4 1.328(3) . ?
N4 C41 1.422(3) . ?
C1 C2 1.515(3) . ?
C2 C3 1.405(3) . ?
C3 C4 1.398(3) . ?
C4 C5 1.515(3) . ?
C10 C11 1.407(3) . ?
C10 C15 1.413(3) . ?
C11 C12 1.369(3) . ?
C12 C13 1.405(3) . ?
C13 C14 1.362(3) . ?
C14 C15 1.411(3) . ?
C15 C16 1.409(3) . ?
C16 C17 1.355(3) . ?
C17 C18 1.413(3) . ?
C18 C28 1.469(3) . ?
C20 C21 1.404(3) . ?
C20 C25 1.412(3) . ?
C21 C22 1.369(3) . ?
C22 C23 1.403(3) . ?
C23 C24 1.364(3) . ?
C24 C25 1.410(3) . ?
C25 C26 1.410(3) . ?
C26 C27 1.357(3) . ?
C27 C28 1.412(3) . ?
C31 C36 1.379(3) . ?
C31 C32 1.390(3) . ?
C32 C33 1.390(4) . ?
C33 C34 1.368(4) . ?
C34 C35 1.373(4) . ?
C35 C36 1.383(3) . ?
C41 C42 1.387(3) . ?
C41 C46 1.388(3) . ?
C42 C43 1.385(4) . ?
C43 C44 1.378(4) . ?
C44 C45 1.381(4) . ?
C45 C46 1.385(3) . ?
Cu1A N3A 1.9513(18) . ?
Cu1A N4A 1.968(2) . ?
Cu1A N1A 2.0400(19) . ?
Cu1A N2A 2.0739(19) . ?
N1A C18A 1.328(3) . ?
N1A C10A 1.371(3) . ?
N2A C28A 1.333(3) . ?
N2A C20A 1.377(3) . ?
N3A C2A 1.333(3) . ?
N3A C31A 1.423(3) . ?
N4A C4A 1.318(3) . ?
N4A C41A 1.415(3) . ?
C1A C2A 1.515(3) . ?
C2A C3A 1.397(3) . ?
C3A C4A 1.402(3) . ?
C4A C5A 1.511(3) . ?
C10A C15A 1.413(3) . ?
C10A C11A 1.417(3) . ?
C11A C12A 1.361(3) . ?
C12A C13A 1.405(3) . ?
C13A C14A 1.361(3) . ?
C14A C15A 1.406(3) . ?
C15A C16A 1.415(3) . ?
C16A C17A 1.353(3) . ?
C17A C18A 1.418(3) . ?
C18A C28A 1.469(3) . ?
C20A C21A 1.410(3) . ?
C20A C25A 1.416(3) . ?
C21A C22A 1.365(3) . ?
C22A C23A 1.408(3) . ?
C23A C24A 1.362(3) . ?
C24A C25A 1.409(3) . ?
C25A C26A 1.406(3) . ?
C26A C27A 1.354(3) . ?
C27A C28A 1.417(3) . ?
C31A C36A 1.386(3) . ?
C31A C32A 1.386(3) . ?
C32A C33A 1.391(3) . ?
C33A C34A 1.377(4) . ?
C34A C35A 1.375(4) . ?
C35A C36A 1.391(3) . ?
C41A C42A 1.387(3) . ?
C41A C46A 1.389(3) . ?
C42A C43A 1.387(3) . ?
C43A C44A 1.377(4) . ?
C44A C45A 1.374(4) . ?
C45A C46A 1.390(3) . ?
